data_7047241
loop_
_publ_author_name
'Yu, Tan-Lai'
'Wu, Guo-Xing'
'Xue, Mei'
'Wang, Zhong-Hui'
'Fu, Yun-Long'

_publ_section_title
;
 Five monocyclic pyridinium derivative based halo-argentate/cuprate
 hybrids or iodide salts: influence of composition on photochromic
 behaviors.
;
_journal_issue 35
_journal_name_full 'Dalton transactions (Cambridge, England : 2003)'
_journal_page_first 12172
_journal_page_last 12180
_journal_paper_doi 10.1039/c8dt02574f
_journal_volume 47
_journal_year 2018
_chemical_formula_moiety 'I, C6 H7 N2 O'
_chemical_formula_sum 'C6 H7 I N2 O'
_chemical_formula_weight 250.04
_space_group_crystal_system monoclinic
_space_group_IT_number 14
_space_group_name_Hall '-P 2yn'
_space_group_name_H-M_alt 'P 1 21/n 1'
_symmetry_space_group_name_Hall '-P 2yn'
_symmetry_space_group_name_H-M 'P 1 21/n 1'
_atom_sites_solution_hydrogens geom
_atom_sites_solution_primary dual
_audit_creation_date 2018-01-06
_audit_creation_method
;
Olex2 1.2-beta
(compiled 2017.03.14 svn.r3398 for OlexSys, GUI svn.r5328)
;
_audit_update_record
;
2018-06-05 deposited with the CCDC.
2018-08-06 downloaded from the CCDC.
;
_cell_angle_alpha 90
_cell_angle_beta 106.988(6)
_cell_angle_gamma 90
_cell_formula_units_Z 4
_cell_length_a 5.0161(3)
_cell_length_b 23.0293(10)
_cell_length_c 7.3561(4)
_cell_measurement_reflns_used 1331
_cell_measurement_temperature 293
_cell_measurement_theta_max 72.4940
_cell_measurement_theta_min 3.8260
_cell_volume 812.68(8)
_computing_cell_refinement
;
CrysAlisPro, Agilent Technologies,
Version 1.171.37.35 (release 13-08-2014 CrysAlis171 .NET)
(compiled Aug 13 2014,18:06:01)
;
_computing_data_collection
;
CrysAlisPro, Agilent Technologies,
Version 1.171.37.35 (release 13-08-2014 CrysAlis171 .NET)
(compiled Aug 13 2014,18:06:01)
;
_computing_data_reduction
;
CrysAlisPro, Agilent Technologies,
Version 1.171.37.35 (release 13-08-2014 CrysAlis171 .NET)
(compiled Aug 13 2014,18:06:01)
;
_computing_molecular_graphics 'Olex2 (Dolomanov et al., 2009)'
_computing_publication_material 'Olex2 (Dolomanov et al., 2009)'
_computing_structure_refinement 'ShelXL (Sheldrick, 2015)'
_computing_structure_solution 'ShelXT (Sheldrick, 2015)'
_diffrn_ambient_temperature 293
_diffrn_detector 'CCD plate'
_diffrn_detector_area_resol_mean 16.0710
_diffrn_detector_type Eos
_diffrn_measured_fraction_theta_full 0.999
_diffrn_measured_fraction_theta_max 0.995
_diffrn_measurement_details
;
#__ type_ start__ end____ width___ exp.time_
  1 omega   14.00   92.00   1.0000    1.0000
omega____ theta____ kappa____ phi______ frames
    -       36.5985   77.0000   90.0000 78

#__ type_ start__ end____ width___ exp.time_
  2 omega   38.00   82.00   1.0000    1.4800
omega____ theta____ kappa____ phi______ frames
    -      108.0000  -15.0000   60.0000 44

#__ type_ start__ end____ width___ exp.time_
  3 omega   67.00   97.00   1.0000    1.4800
omega____ theta____ kappa____ phi______ frames
    -      108.0000  -45.0000   60.0000 30

#__ type_ start__ end____ width___ exp.time_
  4 omega   78.00  118.00   1.0000    1.4800
omega____ theta____ kappa____ phi______ frames
    -      108.0000  -77.0000   30.0000 40

#__ type_ start__ end____ width___ exp.time_
  5 omega   72.00   97.00   1.0000    1.4800
omega____ theta____ kappa____ phi______ frames
    -      108.0000  -94.0000  -30.0000 25

#__ type_ start__ end____ width___ exp.time_
  6 omega   84.00  116.00   1.0000    1.4800
omega____ theta____ kappa____ phi______ frames
    -      108.0000 -111.0000 -120.0000 32

#__ type_ start__ end____ width___ exp.time_
  7 omega   50.00   89.00   1.0000    1.4800
omega____ theta____ kappa____ phi______ frames
    -      108.0000  -45.0000 -120.0000 39

#__ type_ start__ end____ width___ exp.time_
  8 omega   52.00   84.00   1.0000    1.4800
omega____ theta____ kappa____ phi______ frames
    -      108.0000  -77.0000 -120.0000 32

#__ type_ start__ end____ width___ exp.time_
  9 omega   40.00   76.00   1.0000    1.4800
omega____ theta____ kappa____ phi______ frames
    -      108.0000  -94.0000 -120.0000 36

#__ type_ start__ end____ width___ exp.time_
 10 omega   42.00   90.00   1.0000    1.4800
omega____ theta____ kappa____ phi______ frames
    -      108.0000  -45.0000  -60.0000 48

#__ type_ start__ end____ width___ exp.time_
 11 omega   51.00   77.00   1.0000    1.4800
omega____ theta____ kappa____ phi______ frames
    -      108.0000  -77.0000   30.0000 26

#__ type_ start__ end____ width___ exp.time_
 12 omega   40.00  113.00   1.0000    1.4800
omega____ theta____ kappa____ phi______ frames
    -      108.0000 -111.0000   90.0000 73

#__ type_ start__ end____ width___ exp.time_
 13 omega   42.00   82.00   1.0000    1.4800
omega____ theta____ kappa____ phi______ frames
    -      108.0000  -45.0000  120.0000 40

#__ type_ start__ end____ width___ exp.time_
 14 omega   28.00   90.00   1.0000    1.0000
omega____ theta____ kappa____ phi______ frames
    -       36.5985 -125.0000    0.0000 62

#__ type_ start__ end____ width___ exp.time_
 15 omega   54.00   88.00   1.0000    1.0000
omega____ theta____ kappa____ phi______ frames
    -       36.5985 -125.0000 -120.0000 34

#__ type_ start__ end____ width___ exp.time_
 16 omega   40.00   74.00   1.0000    1.4800
omega____ theta____ kappa____ phi______ frames
    -      108.0000  -30.0000 -180.0000 34

#__ type_ start__ end____ width___ exp.time_
 17 omega   94.00  120.00   1.0000    1.4800
omega____ theta____ kappa____ phi______ frames
    -      108.0000   15.0000 -150.0000 26

#__ type_ start__ end____ width___ exp.time_
 18 omega  131.00  157.00   1.0000    1.4800
omega____ theta____ kappa____ phi______ frames
    -      108.0000   30.0000 -120.0000 26

#__ type_ start__ end____ width___ exp.time_
 19 omega  146.00  177.00   1.0000    1.4800
omega____ theta____ kappa____ phi______ frames
    -      108.0000   15.0000 -150.0000 31

#__ type_ start__ end____ width___ exp.time_
 20 omega   87.00  112.00   1.0000    1.4800
omega____ theta____ kappa____ phi______ frames
    -      108.0000   30.0000 -120.0000 25

#__ type_ start__ end____ width___ exp.time_
 21 omega   27.00   57.00   1.0000    1.0000
omega____ theta____ kappa____ phi______ frames
    -       36.5985   57.0000 -180.0000 30

#__ type_ start__ end____ width___ exp.time_
 22 omega  -10.00   26.00   1.0000    1.0000
omega____ theta____ kappa____ phi______ frames
    -       36.5985  -77.0000 -120.0000 36

#__ type_ start__ end____ width___ exp.time_
 23 omega   -4.00   22.00   1.0000    1.0000
omega____ theta____ kappa____ phi______ frames
    -       36.5985  -99.0000   60.0000 26

#__ type_ start__ end____ width___ exp.time_
 24 omega  119.00  145.00   1.0000    1.4800
omega____ theta____ kappa____ phi______ frames
    -      108.0000   61.0000  150.0000 26
;
_diffrn_measurement_device 'four-circle diffractometer'
_diffrn_measurement_device_type 'Xcalibur, Eos, Gemini'
_diffrn_measurement_method '\w scans'
_diffrn_orient_matrix_UB_11 0.0025815000
_diffrn_orient_matrix_UB_12 -0.0472172000
_diffrn_orient_matrix_UB_13 0.1489647000
_diffrn_orient_matrix_UB_21 0.2816263000
_diffrn_orient_matrix_UB_22 0.0230754000
_diffrn_orient_matrix_UB_23 0.1259247000
_diffrn_orient_matrix_UB_31 -0.1538712000
_diffrn_orient_matrix_UB_32 0.0414107000
_diffrn_orient_matrix_UB_33 0.0996744000
_diffrn_radiation_monochromator graphite
_diffrn_radiation_probe x-ray
_diffrn_radiation_type CuK\a
_diffrn_radiation_wavelength 1.54184
_diffrn_reflns_av_R_equivalents 0.0563
_diffrn_reflns_av_unetI/netI 0.0631
_diffrn_reflns_Laue_measured_fraction_full 0.999
_diffrn_reflns_Laue_measured_fraction_max 0.995
_diffrn_reflns_limit_h_max 5
_diffrn_reflns_limit_h_min -6
_diffrn_reflns_limit_k_max 28
_diffrn_reflns_limit_k_min -26
_diffrn_reflns_limit_l_max 9
_diffrn_reflns_limit_l_min -5
_diffrn_reflns_number 3557
_diffrn_reflns_point_group_measured_fraction_full 0.999
_diffrn_reflns_point_group_measured_fraction_max 0.995
_diffrn_reflns_theta_full 67.684
_diffrn_reflns_theta_max 72.292
_diffrn_reflns_theta_min 3.839
_diffrn_source 'Enhance (Cu) X-ray Source'
_exptl_absorpt_coefficient_mu 30.464
_exptl_absorpt_correction_T_max 1.00000
_exptl_absorpt_correction_T_min 0.26661
_exptl_absorpt_correction_type multi-scan
_exptl_absorpt_process_details
;
CrysAlisPro, Agilent Technologies,
Version 1.171.37.35 (release 13-08-2014 CrysAlis171 .NET)
(compiled Aug 13 2014,18:06:01)
Empirical absorption correction using spherical harmonics,
 implemented in SCALE3 ABSPACK scaling algorithm.
;
_exptl_crystal_colour 'clear light yellow'
_exptl_crystal_colour_lustre clear
_exptl_crystal_colour_modifier light
_exptl_crystal_colour_primary yellow
_exptl_crystal_density_diffrn 2.044
_exptl_crystal_description plate
_exptl_crystal_F_000 472
_exptl_crystal_size_max 0.18
_exptl_crystal_size_mid 0.13
_exptl_crystal_size_min 0.04
_refine_diff_density_max 2.521
_refine_diff_density_min -2.533
_refine_diff_density_rms 0.434
_refine_ls_extinction_method none
_refine_ls_goodness_of_fit_ref 1.065
_refine_ls_hydrogen_treatment constr
_refine_ls_matrix_type full
_refine_ls_number_parameters 43
_refine_ls_number_reflns 1595
_refine_ls_number_restraints 0
_refine_ls_restrained_S_all 1.065
_refine_ls_R_factor_all 0.0873
_refine_ls_R_factor_gt 0.0802
_refine_ls_shift/su_max 0.000
_refine_ls_shift/su_mean 0.000
_refine_ls_structure_factor_coef Fsqd
_refine_ls_weighting_details 'w=1/[\s^2^(Fo^2^)+(0.1573P)^2^+1.0558P] where P=(Fo^2^+2Fc^2^)/3'
_refine_ls_weighting_scheme calc
_refine_ls_wR_factor_gt 0.2036
_refine_ls_wR_factor_ref 0.2189
_reflns_Friedel_coverage 0.000
_reflns_number_gt 1358
_reflns_number_total 1595
_reflns_threshold_expression 'I > 2\s(I)'
_cod_data_source_file c8dt02574f2.cif
_cod_data_source_block 2
_cod_depositor_comments 'Adding full bibliography for 7047239--7047243.cif.'
_cod_database_code 7047241
_shelx_shelxl_version_number 2014/7
_chemical_oxdiff_formula 'C H N O I'
_shelx_space_group_comment
;
The symmetry employed for this shelxl refinement is uniquely defined
by the following loop, which should always be used as a source of
symmetry information in preference to the above space-group names.
They are only intended as comments.
;
_reflns_odcompleteness_completeness 95.49
_reflns_odcompleteness_iscentric 1
_reflns_odcompleteness_theta 74.33
_olex2_refinement_description
;
1. Fixed Uiso
 At 1.2 times of:
  All C(H) groups, All N(H) groups, All N(H,H) groups
2. Rigid bond restraints
 I1
 with sigma for 1-2 distances of 0.01 and sigma for 1-3 distances of 0.01
3. Uiso/Uaniso restraints and constraints
I1: within 1.7A with sigma of 0.04 and sigma for terminal atoms of 0.08
Uanis(O1) = Uanis(C6) = Uanis(N2) = Uanis(C5) = Uanis(C4) = Uanis(C2) =
Uanis(N1) = Uanis(C1) = Uanis(C3)
4.a Aromatic/amide H refined with riding coordinates:
 N1(H1), C3(H3), C4(H4), C2(H2), C1(H1A)
4.b X=CH2 refined with riding coordinates:
 N2(H2A,H2B)
;
_olex2_submission_special_instructions 'No special instructions were received'

loop_
_space_group_symop_operation_xyz
'x, y, z'
'-x+1/2, y+1/2, -z+1/2'
'-x, -y, -z'
'x-1/2, -y-1/2, z-1/2'

loop_
_atom_site_label
_atom_site_type_symbol
_atom_site_fract_x
_atom_site_fract_y
_atom_site_fract_z
_atom_site_U_iso_or_equiv
_atom_site_adp_type
_atom_site_occupancy
_atom_site_site_symmetry_order
_atom_site_calc_flag
_atom_site_refinement_flags_posn
_atom_site_refinement_flags_adp
I1 I 0.04237(14) 0.43722(2) 0.24676(8) 0.0280(4) Uani 1 1 d . U
O1 O 0.8423(15) 0.7554(3) 0.2439(10) 0.0284(7) Uani 1 1 d . .
N1 N 0.4309(19) 0.5628(3) 0.2585(13) 0.0284(7) Uani 1 1 d . .
H1 H 0.3929 0.5263 0.2569 0.034 Uiso 1 1 calc R .
N2 N 0.4156(18) 0.7786(3) 0.2699(12) 0.0284(7) Uani 1 1 d . .
H2A H 0.4423 0.8153 0.2634 0.034 Uiso 1 1 calc R .
H2B H 0.2604 0.7659 0.2820 0.034 Uiso 1 1 calc R .
C5 C 0.542(2) 0.6774(4) 0.2633(14) 0.0284(7) Uani 1 1 d . .
C6 C 0.615(2) 0.7412(4) 0.2611(15) 0.0284(7) Uani 1 1 d . .
C3 C 0.382(2) 0.6568(4) 0.3728(15) 0.0284(7) Uani 1 1 d . .
H3 H 0.3118 0.6817 0.4473 0.034 Uiso 1 1 calc R .
C4 C 0.646(2) 0.6408(4) 0.1537(15) 0.0284(7) Uani 1 1 d . .
H4 H 0.7548 0.6552 0.0810 0.034 Uiso 1 1 calc R .
C2 C 0.586(2) 0.5814(4) 0.1527(15) 0.0284(7) Uani 1 1 d . .
H2 H 0.6539 0.5557 0.0794 0.034 Uiso 1 1 calc R .
C1 C 0.330(2) 0.5977(4) 0.3677(15) 0.0284(7) Uani 1 1 d . .
H1A H 0.2245 0.5822 0.4408 0.034 Uiso 1 1 calc R .

loop_
_atom_site_aniso_label
_atom_site_aniso_U_11
_atom_site_aniso_U_22
_atom_site_aniso_U_33
_atom_site_aniso_U_23
_atom_site_aniso_U_13
_atom_site_aniso_U_12
I1 0.0438(6) 0.0080(5) 0.0326(5) 0.00200(15) 0.0119(3) -0.00337(18)
O1 0.0333(15) 0.0102(13) 0.0440(17) -0.0006(10) 0.0152(13) -0.0044(11)
N1 0.0333(15) 0.0102(13) 0.0440(17) -0.0006(10) 0.0152(13) -0.0044(11)
N2 0.0333(15) 0.0102(13) 0.0440(17) -0.0006(10) 0.0152(13) -0.0044(11)
C5 0.0333(15) 0.0102(13) 0.0440(17) -0.0006(10) 0.0152(13) -0.0044(11)
C6 0.0333(15) 0.0102(13) 0.0440(17) -0.0006(10) 0.0152(13) -0.0044(11)
C3 0.0333(15) 0.0102(13) 0.0440(17) -0.0006(10) 0.0152(13) -0.0044(11)
C4 0.0333(15) 0.0102(13) 0.0440(17) -0.0006(10) 0.0152(13) -0.0044(11)
C2 0.0333(15) 0.0102(13) 0.0440(17) -0.0006(10) 0.0152(13) -0.0044(11)
C1 0.0333(15) 0.0102(13) 0.0440(17) -0.0006(10) 0.0152(13) -0.0044(11)

loop_
_atom_type_symbol
_atom_type_description
_atom_type_scat_dispersion_real
_atom_type_scat_dispersion_imag
_atom_type_scat_source
C C 0.0181 0.0091 'International Tables Vol C Tables 4.2.6.8 and 6.1.1.4'
H H 0.0000 0.0000 'International Tables Vol C Tables 4.2.6.8 and 6.1.1.4'
N N 0.0311 0.0180 'International Tables Vol C Tables 4.2.6.8 and 6.1.1.4'
O O 0.0492 0.0322 'International Tables Vol C Tables 4.2.6.8 and 6.1.1.4'
I I -0.3257 6.8362 'International Tables Vol C Tables 4.2.6.8 and 6.1.1.4'

loop_
_geom_angle_atom_site_label_1
_geom_angle_atom_site_label_2
_geom_angle_atom_site_label_3
_geom_angle
C2 N1 H1 118.3
C2 N1 C1 123.3(8)
C1 N1 H1 118.3
H2A N2 H2B 120.0
C6 N2 H2A 120.0
C6 N2 H2B 120.0
C3 C5 C6 121.5(9)
C4 C5 C6 117.2(9)
C4 C5 C3 121.3(9)
O1 C6 N2 124.4(8)
O1 C6 C5 119.6(9)
N2 C6 C5 116.0(9)
C5 C3 H3 121.3
C5 C3 C1 117.3(9)
C1 C3 H3 121.3
C5 C4 H4 120.4
C5 C4 C2 119.1(10)
C2 C4 H4 120.4
N1 C2 C4 118.4(9)
N1 C2 H2 120.8
C4 C2 H2 120.8
N1 C1 C3 120.5(9)
N1 C1 H1A 119.8
C3 C1 H1A 119.8

loop_
_geom_bond_atom_site_label_1
_geom_bond_atom_site_label_2
_geom_bond_distance
O1 C6 1.227(13)
N1 H1 0.8600
N1 C2 1.323(14)
N1 C1 1.335(13)
N2 H2A 0.8600
N2 H2B 0.8600
N2 C6 1.336(13)
C5 C6 1.516(13)
C5 C3 1.377(14)
C5 C4 1.370(14)
C3 H3 0.9300
C3 C1 1.386(11)
C4 H4 0.9300
C4 C2 1.399(11)
C2 H2 0.9300
C1 H1A 0.9300
